data_7229519
loop_
_publ_author_name
'Pearce, Nicholas'
'Davies, E. Stephen'
'Horvath, Raphael'
'Pfeiffer, Constance R.'
'Sun, Xue-Zhong'
'Lewis, William'
'McMaster, Jonathan'
'George, Michael W.'
'Champness, Neil R.'

_publ_section_title
;
 Thionated naphthalene diimides: tuneable chromophores for applications in
 photoactive dyads.
;
_journal_issue 2
_journal_name_full 'Physical chemistry chemical physics : PCCP'
_journal_page_first 752
_journal_page_last 764
_journal_paper_doi 10.1039/c7cp06952a
_journal_volume 20
_journal_year 2018
_chemical_formula_moiety 'C24 H26 N2 O2 S2'
_chemical_formula_sum 'C24 H26 N2 O2 S2'
_chemical_formula_weight 438.59
_space_group_crystal_system monoclinic
_space_group_IT_number 14
_space_group_name_Hall '-P 2ybc'
_space_group_name_H-M_alt 'P 1 21/c 1'
_symmetry_space_group_name_Hall '-P 2ybc'
_symmetry_space_group_name_H-M 'P 1 21/c 1'
_atom_sites_solution_hydrogens geom
_atom_sites_solution_primary iterative
_atom_sites_solution_secondary difmap
_audit_creation_date 2015-11-05
_audit_creation_method
;
Olex2 1.2
(compiled 2015.09.30 svn.r3233 for OlexSys, GUI svn.r5103)
;
_audit_update_record
;
2016-08-25 deposited with the CCDC.
2017-11-06 downloaded from the CCDC.
;
_cell_angle_alpha 90
_cell_angle_beta 92.537(3)
_cell_angle_gamma 90
_cell_formula_units_Z 2
_cell_length_a 8.7955(3)
_cell_length_b 9.4770(4)
_cell_length_c 12.8838(5)
_cell_measurement_reflns_used 1985
_cell_measurement_temperature 120(2)
_cell_measurement_theta_max 74.0780
_cell_measurement_theta_min 5.7680
_cell_volume 1072.88(7)
_computing_cell_refinement
;
CrysAlisPro, Agilent Technologies,
Version 1.171.37.33 (release 27-03-2014 CrysAlis171 .NET)
(compiled Mar 27 2014,17:12:48)
;
_computing_data_collection
;
CrysAlisPro, Agilent Technologies,
Version 1.171.37.33 (release 27-03-2014 CrysAlis171 .NET)
(compiled Mar 27 2014,17:12:48)
;
_computing_data_reduction
;
CrysAlisPro, Agilent Technologies,
Version 1.171.37.33 (release 27-03-2014 CrysAlis171 .NET)
(compiled Mar 27 2014,17:12:48)
;
_computing_molecular_graphics 'Olex2 (Dolomanov et al., 2009)'
_computing_publication_material 'Olex2 (Dolomanov et al., 2009)'
_computing_structure_refinement 'ShelXL (Sheldrick, 2015)'
_computing_structure_solution 'olex2.solve (Bourhis et al., 2015)'
_diffrn_ambient_environment N~2~
_diffrn_ambient_temperature 120(2)
_diffrn_crystal_treatment 'flash frozen in gaseous N2'
_diffrn_detector 'CCD plate'
_diffrn_detector_area_resol_mean 10.3271
_diffrn_detector_type Atlas
_diffrn_measured_fraction_theta_full 0.997
_diffrn_measured_fraction_theta_max 0.966
_diffrn_measurement_details
;
#__ type_ start__ end____ width___ exp.time_
  1 omega   22.00   98.00   1.0000    1.0000
omega____ theta____ kappa____ phi______ frames
    -       42.5073   37.0000   90.0000 76

#__ type_ start__ end____ width___ exp.time_
  2 omega   53.00  111.00   1.0000    1.0000
omega____ theta____ kappa____ phi______ frames
    -       42.5073   57.0000  150.0000 58

#__ type_ start__ end____ width___ exp.time_
  3 omega   49.00  109.00   1.0000    1.0000
omega____ theta____ kappa____ phi______ frames
    -       42.5073   37.0000  120.0000 60

#__ type_ start__ end____ width___ exp.time_
  4 omega   45.00   90.00   1.0000    4.0000
omega____ theta____ kappa____ phi______ frames
    -      104.5000  -30.0000  120.0000 45

#__ type_ start__ end____ width___ exp.time_
  5 omega   91.00  118.00   1.0000    4.0000
omega____ theta____ kappa____ phi______ frames
    -      104.5000  -61.0000  120.0000 27

#__ type_ start__ end____ width___ exp.time_
  6 omega   47.00  109.00   1.0000    4.0000
omega____ theta____ kappa____ phi______ frames
    -      104.5000  -94.0000   90.0000 62

#__ type_ start__ end____ width___ exp.time_
  7 omega   58.00   88.00   1.0000    4.0000
omega____ theta____ kappa____ phi______ frames
    -      104.5000  -30.0000  -30.0000 30

#__ type_ start__ end____ width___ exp.time_
  8 omega   84.00  171.00   1.0000    4.0000
omega____ theta____ kappa____ phi______ frames
    -      104.5000   30.0000  -60.0000 87

#__ type_ start__ end____ width___ exp.time_
  9 omega   83.00  108.00   1.0000    4.0000
omega____ theta____ kappa____ phi______ frames
    -      104.5000   45.0000  150.0000 25

#__ type_ start__ end____ width___ exp.time_
 10 omega  127.00  165.00   1.0000    4.0000
omega____ theta____ kappa____ phi______ frames
    -      104.5000   45.0000  150.0000 38

#__ type_ start__ end____ width___ exp.time_
 11 omega   43.00   78.00   1.0000    4.0000
omega____ theta____ kappa____ phi______ frames
    -      104.5000  -61.0000  120.0000 35

#__ type_ start__ end____ width___ exp.time_
 12 omega   31.00   84.00   1.0000    4.0000
omega____ theta____ kappa____ phi______ frames
    -      104.5000  -30.0000   30.0000 53

#__ type_ start__ end____ width___ exp.time_
 13 omega   31.00   69.00   1.0000    4.0000
omega____ theta____ kappa____ phi______ frames
    -      104.5000  -30.0000 -180.0000 38
;
_diffrn_measurement_device 'four-circle diffractometer'
_diffrn_measurement_device_type 'GV1000, Atlas'
_diffrn_measurement_method '\w scans'
_diffrn_measurement_specimen_support 'MiTeGen micromount'
_diffrn_orient_matrix_UB_11 0.1736926000
_diffrn_orient_matrix_UB_12 -0.0026810000
_diffrn_orient_matrix_UB_13 0.0213536000
_diffrn_orient_matrix_UB_21 -0.0225546000
_diffrn_orient_matrix_UB_22 -0.0660977000
_diffrn_orient_matrix_UB_23 0.1074437000
_diffrn_orient_matrix_UB_31 0.0072214000
_diffrn_orient_matrix_UB_32 -0.1483598000
_diffrn_orient_matrix_UB_33 -0.0484913000
_diffrn_radiation_collimation 'focusing mirrors'
_diffrn_radiation_monochromator mirror
_diffrn_radiation_probe x-ray
_diffrn_radiation_type CuK\a
_diffrn_radiation_wavelength 1.54184
_diffrn_reflns_av_R_equivalents 0.0244
_diffrn_reflns_av_unetI/netI 0.0363
_diffrn_reflns_Laue_measured_fraction_full 0.997
_diffrn_reflns_Laue_measured_fraction_max 0.966
_diffrn_reflns_limit_h_max 10
_diffrn_reflns_limit_h_min -10
_diffrn_reflns_limit_k_max 10
_diffrn_reflns_limit_k_min -11
_diffrn_reflns_limit_l_max 15
_diffrn_reflns_limit_l_min -15
_diffrn_reflns_number 4286
_diffrn_reflns_point_group_measured_fraction_full 0.997
_diffrn_reflns_point_group_measured_fraction_max 0.966
_diffrn_reflns_theta_full 67.684
_diffrn_reflns_theta_max 74.375
_diffrn_reflns_theta_min 5.033
_diffrn_source 'rotating-anode X-ray tube'
_diffrn_source_target Cu
_diffrn_source_type 'GV1000 (Cu) X-ray Source'
_exptl_absorpt_coefficient_mu 2.436
_exptl_absorpt_correction_T_max 0.887
_exptl_absorpt_correction_T_min 0.652
_exptl_absorpt_correction_type gaussian
_exptl_absorpt_process_details
;
CrysAlisPro, Agilent Technologies,
Version 1.171.37.33 (release 27-03-2014 CrysAlis171 .NET)
(compiled Mar 27 2014,17:12:48)
Numerical absorption correction based on gaussian integration over
            a multifaceted crystal model
Empirical absorption correction using spherical harmonics,
 implemented in SCALE3 ABSPACK scaling algorithm.
;
_exptl_crystal_colour 'clear brownish green'
_exptl_crystal_colour_lustre clear
_exptl_crystal_colour_modifier brownish
_exptl_crystal_colour_primary green
_exptl_crystal_density_diffrn 1.358
_exptl_crystal_description plate
_exptl_crystal_F_000 464
_exptl_crystal_preparation 'Slow evapouration of a chloroform/hexane solution.'
_exptl_crystal_recrystallization_method 'Slow evapouration of a chloroform/hexane solution.'
_exptl_crystal_size_max 0.3187
_exptl_crystal_size_mid 0.248
_exptl_crystal_size_min 0.0492
_refine_diff_density_max 0.297
_refine_diff_density_min -0.370
_refine_diff_density_rms 0.052
_refine_ls_extinction_method none
_refine_ls_goodness_of_fit_ref 1.035
_refine_ls_hydrogen_treatment constr
_refine_ls_matrix_type full
_refine_ls_number_parameters 138
_refine_ls_number_reflns 2105
_refine_ls_number_restraints 0
_refine_ls_restrained_S_all 1.035
_refine_ls_R_factor_all 0.0452
_refine_ls_R_factor_gt 0.0398
_refine_ls_shift/su_max 0.000
_refine_ls_shift/su_mean 0.000
_refine_ls_structure_factor_coef Fsqd
_refine_ls_weighting_details 'w=1/[\s^2^(Fo^2^)+(0.0489P)^2^+0.4626P] where P=(Fo^2^+2Fc^2^)/3'
_refine_ls_weighting_scheme calc
_refine_ls_wR_factor_gt 0.0998
_refine_ls_wR_factor_ref 0.1066
_reflns_Friedel_coverage 0.000
_reflns_number_gt 1884
_reflns_number_total 2105
_reflns_threshold_expression 'I > 2\s(I)'
_cod_data_source_file c7cp06952a2.cif
_cod_data_source_block ntnmpb
_cod_depositor_comments 'Adding full bibliography for 7229515--7229521.cif.'
_cod_original_cell_volume 1072.87(7)
_cod_database_code 7229519
_nottingham_internal_coll_name NTNMPB
_nottingham_internal_coll_number 13957
_nottingham_internal_coll_client NMP/NRC
_nottingham_internal_coll_type custom
_nottingham_internal_coll_frame_method 'omega scans'
_nottingham_internal_coll_frame_time '1.0000, 4.0000'
_nottingham_internal_coll_frame_width 1.0000
_nottingham_internal_coll_user pcxnp7
_nottingham_internal_coll_date 09/09/2014
_nottingham_internal_coll_location NOTTS
_nottingham_internal_coll_instrument 'GVA, PL13110002'
_nottingham_internal_process_date 10/09/2014
_nottingham_internal_process_user pcxnp7
_nottingham_internal_solution_date 10/09/2014
_nottingham_internal_solution_user pcxnp7
_nottingham_internal_refinement_date 5/11/2015
_nottingham_internal_refinement_user 'pcxnp7, pczcrp'
_nottingham_internal_self_validation_date 5/11/2015
_nottingham_internal_self_validation_user pczcrp
_shelx_shelxl_version_number 2014/7
_chemical_oxdiff_formula 'C24 H26 N2 O2 S2'
_chemical_oxdiff_usercomment 'NTNMPB IN FOMBLIN FILM ON MICROMOUNT FOR NMP/NRC'
_shelx_space_group_comment
;
The symmetry employed for this shelxl refinement is uniquely defined
by the following loop, which should always be used as a source of
symmetry information in preference to the above space-group names.
They are only intended as comments.
;
_reflns_odcompleteness_completeness 99.76
_reflns_odcompleteness_iscentric 1
_reflns_odcompleteness_theta 66.97
_olex2_refinement_description
;
1. Fixed Uiso
 At 1.2 times of:
  All C(H) groups, All C(H,H) groups
 At 1.5 times of:
  All C(H,H,H) groups
2.a Ternary CH refined with riding coordinates:
 C15(H15)
2.b Secondary CH2 refined with riding coordinates:
 C16(H16a,H16b), C18(H18a,H18b)
2.c Aromatic/amide H refined with riding coordinates:
 C2(H2), C3(H3)
2.d Idealised Me refined as rotating group:
 C17(H17a,H17b,H17c), C19(H19a,H19b,H19c)
;
_olex2_date_sample_data_collection 10/09/14
_olex2_date_sample_submission 05/09/14
_olex2_exptl_crystal_mounting_method 'In folmbiln film on micromount.'
_olex2_submission_original_sample_id NTNMPB
_olex2_submission_special_instructions 'No special instructions were received'

loop_
_space_group_symop_operation_xyz
'x, y, z'
'-x, y+1/2, -z+1/2'
'-x, -y, -z'
'x, -y-1/2, z-1/2'

loop_
_atom_site_label
_atom_site_type_symbol
_atom_site_fract_x
_atom_site_fract_y
_atom_site_fract_z
_atom_site_U_iso_or_equiv
_atom_site_adp_type
_atom_site_occupancy
_atom_site_site_symmetry_order
_atom_site_calc_flag
_atom_site_refinement_flags_posn
C1 C 1.19716(17) 0.95534(17) 0.04533(12) 0.0198(3) Uani 1 1 d .
C2 C 1.27783(17) 1.05557(18) -0.00734(13) 0.0223(3) Uani 1 1 d .
H2 H 1.3854 1.0596 0.0023 0.027 Uiso 1 1 calc R
C3 C 1.20327(19) 1.15089(17) -0.07450(13) 0.0223(3) Uani 1 1 d .
H3 H 1.2611 1.2180 -0.1108 0.027 Uiso 1 1 calc R
C8 C 0.95404(18) 0.85054(16) 0.08927(12) 0.0202(3) Uani 1 1 d .
C9 C 1.03779(17) 0.95074(16) 0.03356(12) 0.0186(3) Uani 1 1 d .
C10 C 1.27916(18) 0.85027(17) 0.11074(13) 0.0210(3) Uani 1 1 d .
O11 O 1.41779(13) 0.84588(13) 0.11712(10) 0.0277(3) Uani 1 1 d .
N12 N 1.19215(15) 0.75317(14) 0.16613(11) 0.0217(3) Uani 1 1 d .
C13 C 1.03379(18) 0.75183(17) 0.16192(13) 0.0228(3) Uani 1 1 d .
S14 S 0.93437(5) 0.64562(5) 0.23467(4) 0.03695(17) Uani 1 1 d .
C15 C 1.27922(19) 0.64767(17) 0.23277(13) 0.0243(4) Uani 1 1 d .
H15 H 1.2015 0.5936 0.2709 0.029 Uiso 1 1 calc R
C16 C 1.3607(2) 0.5402(2) 0.16705(16) 0.0340(4) Uani 1 1 d .
H16A H 1.4297 0.5910 0.1213 0.041 Uiso 1 1 calc R
H16B H 1.4241 0.4788 0.2137 0.041 Uiso 1 1 calc R
C17 C 1.2541(3) 0.4478(2) 0.10030(18) 0.0443(5) Uani 1 1 d .
H17A H 1.1894 0.5076 0.0547 0.066 Uiso 1 1 calc GR
H17B H 1.1901 0.3919 0.1452 0.066 Uiso 1 1 calc GR
H17C H 1.3140 0.3845 0.0580 0.066 Uiso 1 1 calc GR
C18 C 1.38425(19) 0.7160(2) 0.31579(14) 0.0280(4) Uani 1 1 d .
H18A H 1.4211 0.6424 0.3653 0.034 Uiso 1 1 calc R
H18B H 1.4739 0.7556 0.2821 0.034 Uiso 1 1 calc R
C19 C 1.3088(2) 0.8324(2) 0.37577(15) 0.0354(4) Uani 1 1 d .
H19A H 1.2879 0.9131 0.3297 0.053 Uiso 1 1 calc GR
H19B H 1.3766 0.8619 0.4342 0.053 Uiso 1 1 calc GR
H19C H 1.2130 0.7974 0.4022 0.053 Uiso 1 1 calc GR

loop_
_atom_site_aniso_label
_atom_site_aniso_U_11
_atom_site_aniso_U_22
_atom_site_aniso_U_33
_atom_site_aniso_U_23
_atom_site_aniso_U_13
_atom_site_aniso_U_12
C1 0.0169(7) 0.0213(7) 0.0214(7) -0.0018(6) 0.0028(6) 0.0008(6)
C2 0.0144(7) 0.0247(8) 0.0279(8) -0.0005(6) 0.0039(6) -0.0015(6)
C3 0.0197(8) 0.0220(8) 0.0256(8) 0.0009(6) 0.0048(6) -0.0035(6)
C8 0.0181(8) 0.0216(8) 0.0212(7) -0.0013(6) 0.0031(6) -0.0007(6)
C9 0.0168(7) 0.0184(7) 0.0210(7) -0.0026(6) 0.0035(6) 0.0006(5)
C10 0.0179(7) 0.0224(8) 0.0229(8) 0.0000(6) 0.0031(6) -0.0003(6)
O11 0.0156(6) 0.0337(7) 0.0340(7) 0.0073(5) 0.0030(5) 0.0019(4)
N12 0.0179(6) 0.0218(7) 0.0253(7) 0.0021(5) 0.0012(5) 0.0001(5)
C13 0.0192(8) 0.0231(8) 0.0261(8) 0.0007(6) 0.0021(6) -0.0018(6)
S14 0.0227(2) 0.0426(3) 0.0456(3) 0.0234(2) 0.00209(19) -0.00476(17)
C15 0.0218(8) 0.0228(8) 0.0282(8) 0.0049(6) 0.0003(6) 0.0012(6)
C16 0.0350(10) 0.0269(9) 0.0400(10) 0.0016(8) -0.0004(8) 0.0088(7)
C17 0.0583(14) 0.0293(10) 0.0453(11) -0.0050(9) 0.0030(10) -0.0036(9)
C18 0.0237(8) 0.0324(9) 0.0275(8) 0.0064(7) -0.0014(6) -0.0015(7)
C19 0.0370(10) 0.0402(10) 0.0288(9) -0.0026(8) 0.0007(7) -0.0030(8)

loop_
_atom_type_symbol
_atom_type_description
_atom_type_scat_dispersion_real
_atom_type_scat_dispersion_imag
_atom_type_scat_source
C C 0.0181 0.0091 'International Tables Vol C Tables 4.2.6.8 and 6.1.1.4'
H H 0.0000 0.0000 'International Tables Vol C Tables 4.2.6.8 and 6.1.1.4'
N N 0.0311 0.0180 'International Tables Vol C Tables 4.2.6.8 and 6.1.1.4'
O O 0.0492 0.0322 'International Tables Vol C Tables 4.2.6.8 and 6.1.1.4'
S S 0.3331 0.5567 'International Tables Vol C Tables 4.2.6.8 and 6.1.1.4'

loop_
_exptl_crystal_face_index_h
_exptl_crystal_face_index_k
_exptl_crystal_face_index_l
_exptl_crystal_face_perp_dist
_exptl_oxdiff_crystal_face_indexfrac_h
_exptl_oxdiff_crystal_face_indexfrac_k
_exptl_oxdiff_crystal_face_indexfrac_l
_exptl_oxdiff_crystal_face_x
_exptl_oxdiff_crystal_face_y
_exptl_oxdiff_crystal_face_z
0 5 -4 0.1114 0.0099 4.9921 -4.0047 -0.0972 -0.7605 -0.5464
0 -5 -5 0.0862 -0.0065 -4.9942 -4.9901 -0.0943 -0.2059 0.9829
-1 -1 8 0.0839 -1.0039 -0.9970 7.9954 -0.0010 0.9476 -0.2470
-6 0 -1 0.0246 -5.9949 -0.0019 -1.0080 -1.0628 0.0270 0.0059
6 0 1 0.0246 5.9949 0.0019 1.0080 1.0628 -0.0270 -0.0059
-1 -4 6 0.1149 -1.0082 -3.9933 6.0007 -0.0363 0.9314 0.2942
0 5 4 0.1845 0.0069 4.9940 3.9906 0.0730 0.0985 -0.9344

loop_
_geom_angle_atom_site_label_1
_geom_angle_atom_site_label_2
_geom_angle_atom_site_label_3
_geom_angle
_geom_angle_site_symmetry_1
_geom_angle_site_symmetry_3
C2 C1 C9 120.02(15) . .
C2 C1 C10 119.79(14) . .
C9 C1 C10 120.15(14) . .
C1 C2 H2 119.6 . .
C1 C2 C3 120.83(15) . .
C3 C2 H2 119.6 . .
C2 C3 H3 119.4 . .
C8 C3 C2 121.14(15) 3_775 .
C8 C3 H3 119.4 3_775 .
C3 C8 C9 118.33(15) 3_775 .
C3 C8 C13 121.52(14) 3_775 .
C9 C8 C13 120.15(14) . .
C1 C9 C8 120.35(15) . .
C1 C9 C9 118.97(18) . 3_775
C8 C9 C9 120.67(17) . 3_775
O11 C10 C1 121.65(15) . .
O11 C10 N12 120.46(15) . .
N12 C10 C1 117.88(14) . .
C10 N12 C15 116.62(13) . .
C13 N12 C10 123.42(14) . .
C13 N12 C15 119.96(13) . .
C8 C13 S14 119.77(12) . .
N12 C13 C8 117.71(14) . .
N12 C13 S14 122.52(13) . .
N12 C15 H15 106.2 . .
N12 C15 C16 111.54(14) . .
N12 C15 C18 113.25(14) . .
C16 C15 H15 106.2 . .
C16 C15 C18 112.85(14) . .
C18 C15 H15 106.2 . .
C15 C16 H16A 108.8 . .
C15 C16 H16B 108.8 . .
H16A C16 H16B 107.7 . .
C17 C16 C15 113.93(17) . .
C17 C16 H16A 108.8 . .
C17 C16 H16B 108.8 . .
C16 C17 H17A 109.5 . .
C16 C17 H17B 109.5 . .
C16 C17 H17C 109.5 . .
H17A C17 H17B 109.5 . .
H17A C17 H17C 109.5 . .
H17B C17 H17C 109.5 . .
C15 C18 H18A 108.8 . .
C15 C18 H18B 108.8 . .
H18A C18 H18B 107.7 . .
C19 C18 C15 113.63(14) . .
C19 C18 H18A 108.8 . .
C19 C18 H18B 108.8 . .
C18 C19 H19A 109.5 . .
C18 C19 H19B 109.5 . .
C18 C19 H19C 109.5 . .
H19A C19 H19B 109.5 . .
H19A C19 H19C 109.5 . .
H19B C19 H19C 109.5 . .

loop_
_geom_bond_atom_site_label_1
_geom_bond_atom_site_label_2
_geom_bond_distance
_geom_bond_site_symmetry_2
C1 C2 1.382(2) .
C1 C9 1.404(2) .
C1 C10 1.472(2) .
C2 H2 0.9500 .
C2 C3 1.394(2) .
C3 H3 0.9500 .
C3 C8 1.388(2) 3_775
C8 C3 1.388(2) 3_775
C8 C9 1.416(2) .
C8 C13 1.478(2) .
C9 C9 1.418(3) 3_775
C10 O11 1.219(2) .
C10 N12 1.411(2) .
N12 C13 1.392(2) .
N12 C15 1.505(2) .
C13 S14 1.6519(16) .
C15 H15 1.0000 .
C15 C16 1.524(2) .
C15 C18 1.526(2) .
C16 H16A 0.9900 .
C16 H16B 0.9900 .
C16 C17 1.521(3) .
C17 H17A 0.9800 .
C17 H17B 0.9800 .
C17 H17C 0.9800 .
C18 H18A 0.9900 .
C18 H18B 0.9900 .
C18 C19 1.516(3) .
C19 H19A 0.9800 .
C19 H19B 0.9800 .
C19 H19C 0.9800 .

loop_
_geom_torsion_atom_site_label_1
_geom_torsion_atom_site_label_2
_geom_torsion_atom_site_label_3
_geom_torsion_atom_site_label_4
_geom_torsion
_geom_torsion_site_symmetry_1
_geom_torsion_site_symmetry_4
C1 C2 C3 C8 1.0(3) . 3_775
C1 C10 N12 C13 0.0(2) . .
C1 C10 N12 C15 -179.66(14) . .
C2 C1 C9 C8 -178.43(14) . .
C2 C1 C9 C9 0.6(3) . 3_775
C2 C1 C10 O11 -2.6(2) . .
C2 C1 C10 N12 177.71(14) . .
C3 C8 C9 C1 -179.45(15) 3_775 .
C3 C8 C9 C9 1.6(3) 3_775 3_775
C3 C8 C13 N12 175.21(15) 3_775 .
C3 C8 C13 S14 -5.0(2) 3_775 .
C9 C1 C2 C3 -1.6(2) . .
C9 C1 C10 O11 175.18(15) . .
C9 C1 C10 N12 -4.5(2) . .
C9 C8 C13 N12 -5.5(2) . .
C9 C8 C13 S14 174.27(12) . .
C10 C1 C2 C3 176.21(15) . .
C10 C1 C9 C8 3.8(2) . .
C10 C1 C9 C9 -177.20(17) . 3_775
C10 N12 C13 C8 4.8(2) . .
C10 N12 C13 S14 -174.94(12) . .
C10 N12 C15 C16 -69.71(18) . .
C10 N12 C15 C18 58.89(19) . .
O11 C10 N12 C13 -179.65(16) . .
O11 C10 N12 C15 0.6(2) . .
N12 C15 C16 C17 -63.8(2) . .
N12 C15 C18 C19 47.0(2) . .
C13 C8 C9 C1 1.2(2) . .
C13 C8 C9 C9 -177.76(17) . 3_775
C13 N12 C15 C16 110.58(17) . .
C13 N12 C15 C18 -120.82(16) . .
C15 N12 C13 C8 -175.49(14) . .
C15 N12 C13 S14 4.8(2) . .
C16 C15 C18 C19 174.96(15) . .
C18 C15 C16 C17 167.34(16) . .
